data_4067524
loop_
_publ_author_name
'Korobkov, Ilia'
'Vidjayacoumar, Balamurugan'
'Gorelsky, Serge I.'
'Billone, Paul'
'Gambarotta, Sandro'

_publ_section_title
;
 Attempting to Reduce the Irreducible: Preparation of a Rare Paramagnetic
 Thorium Species
;
_journal_issue 3
_journal_name_full Organometallics
_journal_page_first 692
_journal_paper_doi 10.1021/om900996n
_journal_volume 29
_journal_year 2010
_chemical_formula_sum 'C28 H42 Cl3 Li2 N2 O4 Th'
_chemical_formula_weight 822.91
_chemical_name_systematic
; 
 ? 
;
_space_group_IT_number 60
_symmetry_cell_setting orthorhombic
_symmetry_space_group_name_Hall '-P 2n 2ab'
_symmetry_space_group_name_H-M 'P b c n'
_atom_sites_solution_hydrogens geom
_atom_sites_solution_primary direct
_atom_sites_solution_secondary difmap
_audit_creation_method SHELXL-97
_cell_angle_alpha 90.00
_cell_angle_beta 90.00
_cell_angle_gamma 90.00
_cell_formula_units_Z 4
_cell_length_a 17.3301(15)
_cell_length_b 15.0454(13)
_cell_length_c 12.5834(11)
_cell_measurement_reflns_used 1681
_cell_measurement_temperature 200(2)
_cell_measurement_theta_max 26.28
_cell_measurement_theta_min 2.42
_cell_volume 3281.0(5)
_computing_cell_refinement 'SMART, Bruker (2000)'
_computing_data_collection 'SMART, Bruker (2000)'
_computing_data_reduction 'XPREP, Bruker (2000)'
_computing_molecular_graphics 'SHELXTL, Bruker (2000)'
_computing_publication_material 'SHELXTL, Bruker (2000)'
_computing_structure_refinement 'SHELXL-97 (Sheldrick, 1997)'
_computing_structure_solution 'SHELXS-97 (Sheldrick, 1990)'
_diffrn_ambient_temperature 200(2)
_diffrn_measured_fraction_theta_full 0.985
_diffrn_measured_fraction_theta_max 0.985
_diffrn_measurement_device_type 'CCD area detector'
_diffrn_measurement_method 'phi and omega scans'
_diffrn_radiation_monochromator graphite
_diffrn_radiation_source 'fine-focus sealed tube'
_diffrn_radiation_type MoK\a
_diffrn_radiation_wavelength 0.71073
_diffrn_reflns_av_R_equivalents 0.0437
_diffrn_reflns_av_sigmaI/netI 0.0257
_diffrn_reflns_limit_h_max 21
_diffrn_reflns_limit_h_min -21
_diffrn_reflns_limit_k_max 18
_diffrn_reflns_limit_k_min -18
_diffrn_reflns_limit_l_max 15
_diffrn_reflns_limit_l_min -15
_diffrn_reflns_number 26350
_diffrn_reflns_theta_full 26.41
_diffrn_reflns_theta_max 26.41
_diffrn_reflns_theta_min 2.35
_diffrn_standards_decay_% <1
_exptl_absorpt_coefficient_mu 4.822
_exptl_absorpt_correction_T_max 0.6170
_exptl_absorpt_correction_T_min 0.4780
_exptl_absorpt_correction_type multi-scan
_exptl_absorpt_process_details 'SADABS, Bruker (2000)'
_exptl_crystal_colour colorless
_exptl_crystal_density_diffrn 1.666
_exptl_crystal_density_meas ?
_exptl_crystal_density_method 'not measured'
_exptl_crystal_description block
_exptl_crystal_F_000 1612
_exptl_crystal_size_max 0.15
_exptl_crystal_size_mid 0.10
_exptl_crystal_size_min 0.10
_refine_diff_density_max 1.068
_refine_diff_density_min -0.601
_refine_diff_density_rms 0.120
_refine_ls_extinction_method none
_refine_ls_goodness_of_fit_ref 1.052
_refine_ls_hydrogen_treatment constr
_refine_ls_matrix_type full
_refine_ls_number_parameters 183
_refine_ls_number_reflns 3333
_refine_ls_number_restraints 0
_refine_ls_restrained_S_all 1.052
_refine_ls_R_factor_all 0.0561
_refine_ls_R_factor_gt 0.0305
_refine_ls_shift/su_max 0.001
_refine_ls_shift/su_mean 0.001
_refine_ls_structure_factor_coef Fsqd
_refine_ls_weighting_details 'calc w=1/[\s^2^(Fo^2^)+(0.0422P)^2^+12.4093P] where P=(Fo^2^+2Fc^2^)/3'
_refine_ls_weighting_scheme calc
_refine_ls_wR_factor_gt 0.0770
_refine_ls_wR_factor_ref 0.0907
_reflns_number_gt 2182
_reflns_number_total 3333
_reflns_threshold_expression >2sigma(I)
_cod_data_source_file om900996n_si_002.cif
_cod_data_source_block complex2b
_cod_depositor_comments
;
The following automatic conversions were performed:

'_symmetry_cell_setting' value 'Orthorhombic' changed to
'orthorhombic' according to
/home/saulius/struct/CIF-dictionaries/cif_core.dic dictionary named
'cif_core.dic' version 2.4.1 from 2010-06-29.

Automatic conversion script
Id: cif_fix_values 1715 2011-07-08 13:25:40Z adriana 

The following automatic conversions were performed:

'_exptl_crystal_density_meas' value 'n/a' was changed to '?' - the
value is perceived as not measured.

Automatic conversion script
Id: cif_fix_values 3008 2015-01-20 13:52:24Z robertas 
;
_cod_original_sg_symbol_H-M Pbcn
_cod_database_code 4067524

loop_
_symmetry_equiv_pos_as_xyz
'x, y, z'
'-x+1/2, -y+1/2, z+1/2'
'-x, y, -z+1/2'
'x+1/2, -y+1/2, -z'
'-x, -y, -z'
'x-1/2, y-1/2, -z-1/2'
'x, -y, z-1/2'
'-x-1/2, y-1/2, z'

loop_
_atom_site_label
_atom_site_type_symbol
_atom_site_fract_x
_atom_site_fract_y
_atom_site_fract_z
_atom_site_U_iso_or_equiv
_atom_site_adp_type
_atom_site_occupancy
_atom_site_symmetry_multiplicity
_atom_site_calc_flag
_atom_site_refinement_flags
Th1 Th 0.0000 0.133925(16) 0.7500 0.02374(10) Uani 1 2 d S
Cl1 Cl 0.0000 -0.05076(13) 0.7500 0.0379(5) Uani 1 2 d S
Cl2 Cl 0.12476(9) 0.14229(12) 0.60314(13) 0.0418(4) Uani 1 1 d .
Li1 Li 0.1893(7) 0.2412(9) 0.7220(10) 0.047(3) Uani 1 1 d .
N1 N 0.1332(3) 0.1852(3) 0.8431(4) 0.0300(11) Uani 1 1 d .
O1 O 0.3020(3) 0.2239(3) 0.7421(4) 0.0518(13) Uani 1 1 d .
O2 O 0.2203(3) 0.3639(3) 0.6834(4) 0.0518(13) Uani 1 1 d .
C1 C 0.1363(4) 0.0924(4) 0.8567(5) 0.0379(15) Uani 1 1 d .
H1A H 0.1684 0.0538 0.8165 0.045 Uiso 1 1 calc R
C2 C 0.0867(4) 0.0644(4) 0.9357(5) 0.0384(16) Uani 1 1 d .
H2A H 0.0790 0.0052 0.9598 0.046 Uiso 1 1 calc R
C3 C 0.0497(4) 0.1421(4) 0.9738(5) 0.0357(15) Uani 1 1 d .
H3A H 0.0113 0.1448 1.0275 0.043 Uiso 1 1 calc R
C4 C 0.0803(3) 0.2142(4) 0.9171(5) 0.0306(13) Uani 1 1 d .
C5 C 0.0680(4) 0.3129(4) 0.9329(5) 0.0387(15) Uani 1 1 d .
C6 C 0.1456(5) 0.3543(5) 0.9646(7) 0.061(2) Uani 1 1 d .
H6A H 0.1826 0.3468 0.9064 0.091 Uiso 1 1 calc R
H6B H 0.1653 0.3247 1.0284 0.091 Uiso 1 1 calc R
H6C H 0.1385 0.4178 0.9791 0.091 Uiso 1 1 calc R
C7 C 0.0093(5) 0.3243(6) 1.0240(6) 0.062(2) Uani 1 1 d .
H7A H -0.0403 0.2986 1.0029 0.093 Uiso 1 1 calc R
H7B H 0.0027 0.3877 1.0394 0.093 Uiso 1 1 calc R
H7C H 0.0284 0.2939 1.0876 0.093 Uiso 1 1 calc R
C8 C 0.0341(4) 0.3572(4) 0.8336(5) 0.0349(14) Uani 1 1 d .
C9 C 0.0339(5) 0.4497(5) 0.8329(7) 0.0516(19) Uani 1 1 d .
H9A H 0.0572 0.4817 0.8897 0.062 Uiso 1 1 calc R
C10 C 0.0000 0.3075(5) 0.7500 0.0281(15) Uani 1 2 d S
H10 H 0.0000 0.2444 0.7500 0.034 Uiso 1 2 calc SR
C11 C 0.0000 0.4950(6) 0.7500 0.051(3) Uani 1 2 d S
H11 H 0.0000 0.5581 0.7500 0.061 Uiso 1 2 calc SR
C12 C 0.3339(5) 0.1613(8) 0.8121(10) 0.097(4) Uani 1 1 d .
H12A H 0.3063 0.1047 0.8050 0.146 Uiso 1 1 calc R
H12B H 0.3292 0.1829 0.8852 0.146 Uiso 1 1 calc R
H12C H 0.3885 0.1524 0.7949 0.146 Uiso 1 1 calc R
C13 C 0.3385(4) 0.3089(6) 0.7459(7) 0.065(2) Uani 1 1 d .
H13A H 0.3943 0.3030 0.7309 0.078 Uiso 1 1 calc R
H13B H 0.3322 0.3356 0.8173 0.078 Uiso 1 1 calc R
C14 C 0.3013(5) 0.3659(5) 0.6643(8) 0.061(2) Uani 1 1 d .
H14A H 0.3208 0.4276 0.6696 0.073 Uiso 1 1 calc R
H14B H 0.3128 0.3431 0.5923 0.073 Uiso 1 1 calc R
C15 C 0.1802(6) 0.4250(6) 0.6191(7) 0.071(2) Uani 1 1 d .
H15A H 0.1250 0.4223 0.6356 0.106 Uiso 1 1 calc R
H15B H 0.1883 0.4101 0.5441 0.106 Uiso 1 1 calc R
H15C H 0.1994 0.4852 0.6329 0.106 Uiso 1 1 calc R

loop_
_atom_site_aniso_label
_atom_site_aniso_U_11
_atom_site_aniso_U_22
_atom_site_aniso_U_33
_atom_site_aniso_U_23
_atom_site_aniso_U_13
_atom_site_aniso_U_12
Th1 0.02290(15) 0.02079(15) 0.02753(15) 0.000 -0.00127(15) 0.000
Cl1 0.0380(11) 0.0250(9) 0.0507(12) 0.000 -0.0069(13) 0.000
Cl2 0.0323(8) 0.0554(10) 0.0375(8) -0.0106(8) 0.0042(7) -0.0062(8)
Li1 0.028(6) 0.064(8) 0.049(7) 0.004(6) -0.005(5) -0.013(5)
N1 0.028(3) 0.030(3) 0.032(3) 0.004(2) -0.004(2) -0.003(2)
O1 0.031(2) 0.062(3) 0.062(3) 0.004(3) 0.001(3) -0.010(2)
O2 0.047(3) 0.054(3) 0.055(3) 0.006(3) 0.009(3) -0.009(2)
C1 0.033(3) 0.032(3) 0.049(4) -0.009(3) -0.017(3) 0.006(3)
C2 0.037(4) 0.036(4) 0.042(4) 0.007(3) -0.013(3) -0.010(3)
C3 0.032(3) 0.048(4) 0.028(3) 0.002(3) -0.003(3) -0.006(3)
C4 0.031(3) 0.030(3) 0.031(3) 0.003(3) -0.006(3) 0.002(3)
C5 0.049(4) 0.034(4) 0.033(3) -0.007(3) -0.008(3) 0.002(3)
C6 0.074(6) 0.040(4) 0.068(5) -0.010(4) -0.037(5) -0.004(4)
C7 0.088(7) 0.058(5) 0.039(4) -0.013(4) 0.000(4) 0.015(5)
C8 0.041(3) 0.025(3) 0.039(4) -0.002(3) -0.005(3) -0.001(3)
C9 0.066(5) 0.029(4) 0.059(5) -0.009(3) -0.018(4) -0.002(3)
C10 0.034(4) 0.022(3) 0.029(4) 0.000 -0.003(5) 0.000
C11 0.065(7) 0.022(4) 0.066(7) 0.000 -0.002(7) 0.000
C12 0.052(6) 0.111(9) 0.129(10) 0.050(8) -0.019(6) 0.007(6)
C13 0.038(4) 0.073(5) 0.083(6) -0.024(6) -0.005(5) -0.020(4)
C14 0.052(5) 0.050(5) 0.083(6) -0.002(4) 0.021(5) -0.012(4)
C15 0.084(6) 0.067(6) 0.061(5) 0.009(5) 0.004(5) -0.003(5)

loop_
_atom_type_symbol
_atom_type_description
_atom_type_scat_dispersion_real
_atom_type_scat_dispersion_imag
_atom_type_scat_source
C C 0.0033 0.0016 'International Tables Vol C Tables 4.2.6.8 and 6.1.1.4'
H H 0.0000 0.0000 'International Tables Vol C Tables 4.2.6.8 and 6.1.1.4'
N N 0.0061 0.0033 'International Tables Vol C Tables 4.2.6.8 and 6.1.1.4'
O O 0.0106 0.0060 'International Tables Vol C Tables 4.2.6.8 and 6.1.1.4'
Li Li -0.0003 0.0001 'International Tables Vol C Tables 4.2.6.8 and 6.1.1.4'
Cl Cl 0.1484 0.1585 'International Tables Vol C Tables 4.2.6.8 and 6.1.1.4'
Th Th -7.2400 8.8979 'International Tables Vol C Tables 4.2.6.8 and 6.1.1.4'

loop_
_geom_angle_atom_site_label_1
_geom_angle_atom_site_label_2
_geom_angle_atom_site_label_3
_geom_angle
_geom_angle_site_symmetry_1
_geom_angle_site_symmetry_3
C10 Th1 N1 73.41(10) . 3_556
C10 Th1 N1 73.41(10) . .
N1 Th1 N1 146.8(2) 3_556 .
C10 Th1 Cl1 180.000(1) . .
N1 Th1 Cl1 106.59(10) 3_556 .
N1 Th1 Cl1 106.59(10) . .
C10 Th1 C1 102.96(13) . 3_556
N1 Th1 C1 29.67(16) 3_556 3_556
N1 Th1 C1 175.52(17) . 3_556
Cl1 Th1 C1 77.04(13) . 3_556
C10 Th1 C1 102.96(13) . .
N1 Th1 C1 175.52(17) 3_556 .
N1 Th1 C1 29.67(16) . .
Cl1 Th1 C1 77.04(13) . .
C1 Th1 C1 154.1(3) 3_556 .
C10 Th1 C4 64.42(12) . .
N1 Th1 C4 128.94(16) 3_556 .
N1 Th1 C4 28.95(16) . .
Cl1 Th1 C4 115.58(12) . .
C1 Th1 C4 151.8(2) 3_556 .
C1 Th1 C4 46.58(18) . .
C10 Th1 C4 64.42(12) . 3_556
N1 Th1 C4 28.95(16) 3_556 3_556
N1 Th1 C4 128.94(16) . 3_556
Cl1 Th1 C4 115.58(12) . 3_556
C1 Th1 C4 46.58(18) 3_556 3_556
C1 Th1 C4 151.8(2) . 3_556
C4 Th1 C4 128.8(2) . 3_556
C10 Th1 Cl2 87.47(4) . 3_556
N1 Th1 Cl2 67.66(11) 3_556 3_556
N1 Th1 Cl2 110.79(11) . 3_556
Cl1 Th1 Cl2 92.53(4) . 3_556
C1 Th1 Cl2 71.30(15) 3_556 3_556
C1 Th1 Cl2 109.91(15) . 3_556
C4 Th1 Cl2 82.59(13) . 3_556
C4 Th1 Cl2 95.21(13) 3_556 3_556
C10 Th1 Cl2 87.47(4) . .
N1 Th1 Cl2 110.79(11) 3_556 .
N1 Th1 Cl2 67.66(11) . .
Cl1 Th1 Cl2 92.53(4) . .
C1 Th1 Cl2 109.91(15) 3_556 .
C1 Th1 Cl2 71.30(15) . .
C4 Th1 Cl2 95.21(13) . .
C4 Th1 Cl2 82.59(13) 3_556 .
Cl2 Th1 Cl2 174.93(7) 3_556 .
C10 Th1 C3 87.61(13) . 3_556
N1 Th1 C3 47.47(16) 3_556 3_556
N1 Th1 C3 130.71(16) . 3_556
Cl1 Th1 C3 92.39(13) . 3_556
C1 Th1 C3 45.69(19) 3_556 3_556
C1 Th1 C3 135.83(19) . 3_556
C4 Th1 C3 147.78(19) . 3_556
C4 Th1 C3 28.11(17) 3_556 3_556
Cl2 Th1 C3 113.35(13) 3_556 3_556
Cl2 Th1 C3 66.42(13) . 3_556
C10 Th1 C3 87.61(13) . .
N1 Th1 C3 130.71(16) 3_556 .
N1 Th1 C3 47.47(16) . .
Cl1 Th1 C3 92.39(13) . .
C1 Th1 C3 135.83(19) 3_556 .
C1 Th1 C3 45.69(19) . .
C4 Th1 C3 28.11(17) . .
C4 Th1 C3 147.78(19) 3_556 .
Cl2 Th1 C3 66.42(13) 3_556 .
Cl2 Th1 C3 113.35(13) . .
C3 Th1 C3 175.2(3) 3_556 .
Li1 Cl2 Th1 88.7(3) . .
O1 Li1 O2 83.5(5) . .
O1 Li1 N1 109.1(6) . .
O2 Li1 N1 135.5(7) . .
O1 Li1 Cl2 117.3(6) . .
O2 Li1 Cl2 123.6(6) . .
N1 Li1 Cl2 89.2(5) . .
C4 N1 C1 104.9(5) . .
C4 N1 Li1 135.0(6) . .
C1 N1 Li1 119.6(6) . .
C4 N1 Th1 79.3(3) . .
C1 N1 Th1 78.6(3) . .
Li1 N1 Th1 101.9(4) . .
C12 O1 C13 114.0(7) . .
C12 O1 Li1 123.7(6) . .
C13 O1 Li1 108.8(6) . .
C15 O2 C14 112.0(6) . .
C15 O2 Li1 127.9(6) . .
C14 O2 Li1 109.2(6) . .
C2 C1 N1 111.5(6) . .
C2 C1 Th1 83.6(4) . .
N1 C1 Th1 71.8(3) . .
C1 C2 C3 105.9(6) . .
C1 C2 Th1 68.9(3) . .
C3 C2 Th1 75.3(4) . .
C2 C3 C4 107.1(6) . .
C2 C3 Th1 77.0(4) . .
C4 C3 Th1 69.9(3) . .
N1 C4 C3 110.5(5) . .
N1 C4 C5 119.6(5) . .
C3 C4 C5 129.6(6) . .
N1 C4 Th1 71.7(3) . .
C3 C4 Th1 81.9(4) . .
C5 C4 Th1 116.9(4) . .
C4 C5 C8 111.9(5) . .
C4 C5 C6 107.9(6) . .
C8 C5 C6 111.7(6) . .
C4 C5 C7 107.5(6) . .
C8 C5 C7 107.8(6) . .
C6 C5 C7 109.9(6) . .
C9 C8 C10 121.4(6) . .
C9 C8 C5 116.2(6) . .
C10 C8 C5 122.3(5) . .
C11 C9 C8 120.0(7) . .
C8 C10 C8 116.4(7) . 3_556
C8 C10 Th1 121.8(4) . .
C8 C10 Th1 121.8(4) 3_556 .
C9 C11 C9 120.8(9) . 3_556
O1 C13 C14 107.6(6) . .
O2 C14 C13 107.4(7) . .

loop_
_geom_bond_atom_site_label_1
_geom_bond_atom_site_label_2
_geom_bond_distance
_geom_bond_site_symmetry_2
Th1 C10 2.612(8) .
Th1 N1 2.702(5) 3_556
Th1 N1 2.702(5) .
Th1 Cl1 2.7787(19) .
Th1 C1 2.788(6) 3_556
Th1 C1 2.788(6) .
Th1 C4 2.796(6) .
Th1 C4 2.796(6) 3_556
Th1 Cl2 2.8469(16) 3_556
Th1 Cl2 2.8470(16) .
Th1 C3 2.947(6) 3_556
Th1 C3 2.947(6) .
Cl2 Li1 2.388(12) .
Li1 O1 1.986(13) .
Li1 O2 1.982(14) .
Li1 N1 1.994(13) .
N1 C4 1.377(8) .
N1 C1 1.408(8) .
O1 C12 1.403(10) .
O1 C13 1.429(9) .
O2 C15 1.409(9) .
O2 C14 1.423(9) .
C1 C2 1.379(9) .
C2 C3 1.416(9) .
C3 C4 1.402(8) .
C4 C5 1.514(8) .
C5 C8 1.533(9) .
C5 C6 1.535(10) .
C5 C7 1.541(10) .
C8 C9 1.391(9) .
C8 C10 1.420(7) .
C9 C11 1.378(9) .
C10 C8 1.420(7) 3_556
C11 C9 1.378(9) 3_556
C13 C14 1.485(12) .

loop_
_geom_torsion_atom_site_label_1
_geom_torsion_atom_site_label_2
_geom_torsion_atom_site_label_3
_geom_torsion_atom_site_label_4
_geom_torsion
_geom_torsion_site_symmetry_1
_geom_torsion_site_symmetry_4
C10 Th1 Cl2 Li1 51.3(3) . .
N1 Th1 Cl2 Li1 122.5(3) 3_556 .
N1 Th1 Cl2 Li1 -21.8(3) . .
Cl1 Th1 Cl2 Li1 -128.7(3) . .
C1 Th1 Cl2 Li1 154.2(4) 3_556 .
C1 Th1 Cl2 Li1 -53.3(4) . .
C4 Th1 Cl2 Li1 -12.7(3) . .
C4 Th1 Cl2 Li1 115.8(3) 3_556 .
Cl2 Th1 Cl2 Li1 51.3(3) 3_556 .
C3 Th1 Cl2 Li1 139.8(4) 3_556 .
C3 Th1 Cl2 Li1 -35.0(4) . .
Th1 Cl2 Li1 O1 138.8(6) . .
Th1 Cl2 Li1 O2 -120.2(7) . .
Th1 Cl2 Li1 N1 27.7(4) . .
O1 Li1 N1 C4 124.5(7) . .
O2 Li1 N1 C4 24.2(13) . .
Cl2 Li1 N1 C4 -116.7(7) . .
O1 Li1 N1 C1 -65.3(8) . .
O2 Li1 N1 C1 -165.7(8) . .
Cl2 Li1 N1 C1 53.4(6) . .
O1 Li1 N1 Th1 -148.7(5) . .
O2 Li1 N1 Th1 110.9(8) . .
Cl2 Li1 N1 Th1 -30.0(4) . .
C10 Th1 N1 C4 66.9(3) . .
N1 Th1 N1 C4 66.9(3) 3_556 .
Cl1 Th1 N1 C4 -113.1(3) . .
C1 Th1 N1 C4 103(2) 3_556 .
C1 Th1 N1 C4 -107.7(5) . .
C4 Th1 N1 C4 101.8(4) 3_556 .
Cl2 Th1 N1 C4 -13.8(3) 3_556 .
Cl2 Th1 N1 C4 161.1(3) . .
C3 Th1 N1 C4 138.6(3) 3_556 .
C3 Th1 N1 C4 -35.5(3) . .
C10 Th1 N1 C1 174.6(4) . .
N1 Th1 N1 C1 174.6(4) 3_556 .
Cl1 Th1 N1 C1 -5.4(4) . .
C1 Th1 N1 C1 -149(2) 3_556 .
C4 Th1 N1 C1 107.7(5) . .
C4 Th1 N1 C1 -150.5(4) 3_556 .
Cl2 Th1 N1 C1 94.0(4) 3_556 .
Cl2 Th1 N1 C1 -91.2(4) . .
C3 Th1 N1 C1 -113.6(4) 3_556 .
C3 Th1 N1 C1 72.3(4) . .
C10 Th1 N1 Li1 -67.2(4) . .
N1 Th1 N1 Li1 -67.2(4) 3_556 .
Cl1 Th1 N1 Li1 112.8(4) . .
C1 Th1 N1 Li1 -31(2) 3_556 .
C1 Th1 N1 Li1 118.2(6) . .
C4 Th1 N1 Li1 -134.1(6) . .
C4 Th1 N1 Li1 -32.3(5) 3_556 .
Cl2 Th1 N1 Li1 -147.8(4) 3_556 .
Cl2 Th1 N1 Li1 27.0(4) . .
C3 Th1 N1 Li1 4.5(5) 3_556 .
C3 Th1 N1 Li1 -169.5(5) . .
O2 Li1 O1 C12 152.8(8) . .
N1 Li1 O1 C12 16.8(11) . .
Cl2 Li1 O1 C12 -82.6(10) . .
O2 Li1 O1 C13 14.8(7) . .
N1 Li1 O1 C13 -121.2(7) . .
Cl2 Li1 O1 C13 139.4(7) . .
O1 Li1 O2 C15 155.6(6) . .
N1 Li1 O2 C15 -93.7(11) . .
Cl2 Li1 O2 C15 37.0(11) . .
O1 Li1 O2 C14 14.8(7) . .
N1 Li1 O2 C14 125.5(9) . .
Cl2 Li1 O2 C14 -103.8(8) . .
C4 N1 C1 C2 0.4(7) . .
Li1 N1 C1 C2 -172.4(5) . .
Th1 N1 C1 C2 -75.2(5) . .
C4 N1 C1 Th1 75.6(4) . .
Li1 N1 C1 Th1 -97.3(5) . .
C10 Th1 C1 C2 109.9(4) . .
N1 Th1 C1 C2 74(2) 3_556 .
N1 Th1 C1 C2 115.2(6) . .
Cl1 Th1 C1 C2 -70.1(4) . .
C1 Th1 C1 C2 -70.1(4) 3_556 .
C4 Th1 C1 C2 75.8(4) . .
C4 Th1 C1 C2 169.4(4) 3_556 .
Cl2 Th1 C1 C2 17.9(4) 3_556 .
Cl2 Th1 C1 C2 -167.3(4) . .
C3 Th1 C1 C2 -150.0(4) 3_556 .
C3 Th1 C1 C2 36.4(4) . .
C10 Th1 C1 N1 -5.3(4) . .
N1 Th1 C1 N1 -41(3) 3_556 .
Cl1 Th1 C1 N1 174.7(4) . .
C1 Th1 C1 N1 174.7(4) 3_556 .
C4 Th1 C1 N1 -39.4(3) . .
C4 Th1 C1 N1 54.2(6) 3_556 .
Cl2 Th1 C1 N1 -97.3(3) 3_556 .
Cl2 Th1 C1 N1 77.5(3) . .
C3 Th1 C1 N1 94.8(4) 3_556 .
C3 Th1 C1 N1 -78.8(4) . .
N1 C1 C2 C3 0.6(7) . .
Th1 C1 C2 C3 -66.9(4) . .
N1 C1 C2 Th1 67.5(4) . .
C10 Th1 C2 C1 -78.2(4) . .
N1 Th1 C2 C1 -171.1(4) 3_556 .
N1 Th1 C2 C1 -37.3(4) . .
Cl1 Th1 C2 C1 101.8(4) . .
C1 Th1 C2 C1 143.1(4) 3_556 .
C4 Th1 C2 C1 -77.3(4) . .
C4 Th1 C2 C1 -86(2) 3_556 .
Cl2 Th1 C2 C1 -163.1(4) 3_556 .
Cl2 Th1 C2 C1 12.1(4) . .
C3 Th1 C2 C1 59.7(6) 3_556 .
C3 Th1 C2 C1 -113.9(6) . .
C10 Th1 C2 C3 35.6(4) . .
N1 Th1 C2 C3 -57.2(5) 3_556 .
N1 Th1 C2 C3 76.6(4) . .
Cl1 Th1 C2 C3 -144.4(4) . .
C1 Th1 C2 C3 -103.0(4) 3_556 .
C1 Th1 C2 C3 113.9(6) . .
C4 Th1 C2 C3 36.6(3) . .
C4 Th1 C2 C3 28(2) 3_556 .
Cl2 Th1 C2 C3 -49.2(4) 3_556 .
Cl2 Th1 C2 C3 126.0(4) . .
C3 Th1 C2 C3 173.5(4) 3_556 .
C1 C2 C3 C4 -1.4(7) . .
Th1 C2 C3 C4 -63.9(4) . .
C1 C2 C3 Th1 62.5(4) . .
C10 Th1 C3 C2 -146.9(4) . .
N1 Th1 C3 C2 147.5(3) 3_556 .
N1 Th1 C3 C2 -77.4(4) . .
Cl1 Th1 C3 C2 33.1(4) . .
C1 Th1 C3 C2 106.9(4) 3_556 .
C1 Th1 C3 C2 -36.2(3) . .
C4 Th1 C3 C2 -114.0(5) . .
C4 Th1 C3 C2 -175.7(4) 3_556 .
Cl2 Th1 C3 C2 124.8(4) 3_556 .
Cl2 Th1 C3 C2 -60.7(4) . .
C3 Th1 C3 C2 -146.9(4) 3_556 .
C10 Th1 C3 C4 -32.9(4) . .
N1 Th1 C3 C4 -98.6(4) 3_556 .
N1 Th1 C3 C4 36.6(3) . .
Cl1 Th1 C3 C4 147.1(4) . .
C1 Th1 C3 C4 -139.2(4) 3_556 .
C1 Th1 C3 C4 77.8(4) . .
C4 Th1 C3 C4 -61.7(6) 3_556 .
Cl2 Th1 C3 C4 -121.2(4) 3_556 .
Cl2 Th1 C3 C4 53.3(4) . .
C3 Th1 C3 C4 -33.0(4) 3_556 .
C1 N1 C4 C3 -1.3(6) . .
Li1 N1 C4 C3 169.8(6) . .
Th1 N1 C4 C3 73.7(4) . .
C1 N1 C4 C5 173.9(5) . .
Li1 N1 C4 C5 -14.9(10) . .
Th1 N1 C4 C5 -111.1(5) . .
C1 N1 C4 Th1 -75.0(4) . .
Li1 N1 C4 Th1 96.2(7) . .
C2 C3 C4 N1 1.8(7) . .
Th1 C3 C4 N1 -67.0(4) . .
C2 C3 C4 C5 -172.9(6) . .
Th1 C3 C4 C5 118.4(6) . .
C2 C3 C4 Th1 68.7(4) . .
C10 Th1 C4 N1 -102.2(3) . .
N1 Th1 C4 N1 -139.7(3) 3_556 .
Cl1 Th1 C4 N1 77.8(3) . .
C1 Th1 C4 N1 -170.8(4) 3_556 .
C1 Th1 C4 N1 40.5(3) . .
C4 Th1 C4 N1 -102.2(3) 3_556 .
Cl2 Th1 C4 N1 167.0(3) 3_556 .
Cl2 Th1 C4 N1 -17.5(3) . .
C3 Th1 C4 N1 -70.0(5) 3_556 .
C3 Th1 C4 N1 114.8(5) . .
C10 Th1 C4 C3 143.0(4) . .
N1 Th1 C4 C3 105.5(4) 3_556 .
N1 Th1 C4 C3 -114.8(5) . .
Cl1 Th1 C4 C3 -37.0(4) . .
C1 Th1 C4 C3 74.4(5) 3_556 .
C1 Th1 C4 C3 -74.4(4) . .
C4 Th1 C4 C3 142.9(4) 3_556 .
Cl2 Th1 C4 C3 52.2(4) 3_556 .
Cl2 Th1 C4 C3 -132.4(4) . .
C3 Th1 C4 C3 175.1(3) 3_556 .
C10 Th1 C4 C5 12.4(4) . .
N1 Th1 C4 C5 -25.1(5) 3_556 .
N1 Th1 C4 C5 114.6(6) . .
Cl1 Th1 C4 C5 -167.6(4) . .
C1 Th1 C4 C5 -56.2(6) 3_556 .
C1 Th1 C4 C5 155.1(6) . .
C4 Th1 C4 C5 12.4(4) 3_556 .
Cl2 Th1 C4 C5 -78.4(4) 3_556 .
Cl2 Th1 C4 C5 97.0(4) . .
C3 Th1 C4 C5 44.5(6) 3_556 .
C3 Th1 C4 C5 -130.6(7) . .
N1 C4 C5 C8 64.8(8) . .
C3 C4 C5 C8 -121.0(7) . .
Th1 C4 C5 C8 -18.5(7) . .
N1 C4 C5 C6 -58.5(7) . .
C3 C4 C5 C6 115.7(8) . .
Th1 C4 C5 C6 -141.9(5) . .
N1 C4 C5 C7 -177.0(6) . .
C3 C4 C5 C7 -2.8(9) . .
Th1 C4 C5 C7 99.7(5) . .
C4 C5 C8 C9 -168.5(7) . .
C6 C5 C8 C9 -47.3(9) . .
C7 C5 C8 C9 73.5(8) . .
C4 C5 C8 C10 15.7(9) . .
C6 C5 C8 C10 136.8(6) . .
C7 C5 C8 C10 -102.3(7) . .
C10 C8 C9 C11 0.1(11) . .
C5 C8 C9 C11 -175.7(6) . .
C9 C8 C10 C8 -0.1(6) . 3_556
C5 C8 C10 C8 175.6(7) . 3_556
C9 C8 C10 Th1 179.9(6) . .
C5 C8 C10 Th1 -4.4(7) . .
N1 Th1 C10 C8 146.2(4) 3_556 .
N1 Th1 C10 C8 -33.8(4) . .
Cl1 Th1 C10 C8 0(100) . .
C1 Th1 C10 C8 149.0(4) 3_556 .
C1 Th1 C10 C8 -31.0(4) . .
C4 Th1 C10 C8 -4.2(4) . .
C4 Th1 C10 C8 175.8(4) 3_556 .
Cl2 Th1 C10 C8 78.8(3) 3_556 .
Cl2 Th1 C10 C8 -101.2(3) . .
C3 Th1 C10 C8 -167.7(4) 3_556 .
C3 Th1 C10 C8 12.3(4) . .
N1 Th1 C10 C8 -33.8(4) 3_556 3_556
N1 Th1 C10 C8 146.2(4) . 3_556
Cl1 Th1 C10 C8 0(100) . 3_556
C1 Th1 C10 C8 -31.0(4) 3_556 3_556
C1 Th1 C10 C8 149.0(4) . 3_556
C4 Th1 C10 C8 175.8(4) . 3_556
C4 Th1 C10 C8 -4.2(4) 3_556 3_556
Cl2 Th1 C10 C8 -101.2(3) 3_556 3_556
Cl2 Th1 C10 C8 78.8(3) . 3_556
C3 Th1 C10 C8 12.3(4) 3_556 3_556
C3 Th1 C10 C8 -167.7(4) . 3_556
C8 C9 C11 C9 -0.1(6) . 3_556
C12 O1 C13 C14 177.2(8) . .
Li1 O1 C13 C14 -40.3(8) . .
C15 O2 C14 C13 172.2(7) . .
Li1 O2 C14 C13 -40.3(8) . .
O1 C13 C14 O2 53.6(9) . .
